data_7230174
loop_
_publ_author_name
'Roy, Sourav'
'Drew, Michael G. B.'
'Bauz\'a, Antonio'
'Frontera, Antonio'
'Chattopadhyay, Shouvik'

_publ_section_title
;
 Formation of a water-mediated assembly of two neutral copper(ii) Schiff
 base fragments with a Cu2(NCS)4moiety: exploration of non-covalent
 C--H&#x22EF;\p(bimetallo ring) interactions
;
_journal_issue 12
_journal_name_full CrystEngComm
_journal_page_first 1679
_journal_paper_doi 10.1039/C7CE01473B
_journal_volume 20
_journal_year 2018
_chemical_formula_sum 'C44 H50 Cu3 N6 O9 S2'
_chemical_formula_weight 1061.64
_space_group_crystal_system triclinic
_space_group_IT_number 2
_space_group_name_Hall '-P 1'
_space_group_name_H-M_alt 'P -1'
_symmetry_space_group_name_Hall '-P 1'
_symmetry_space_group_name_H-M 'P -1'
_atom_sites_solution_hydrogens mixed
_audit_creation_method SHELXL-2016/6
_audit_update_record
;
2018-02-10 deposited with the CCDC.
2018-02-14 downloaded from the CCDC.
;
_cell_angle_alpha 66.690(6)
_cell_angle_beta 72.340(5)
_cell_angle_gamma 84.193(5)
_cell_formula_units_Z 2
_cell_length_a 12.4225(7)
_cell_length_b 13.0816(9)
_cell_length_c 15.8045(9)
_cell_measurement_reflns_used 16054
_cell_measurement_temperature 150(2)
_cell_measurement_theta_max 30.00
_cell_measurement_theta_min 3.33
_cell_volume 2247.0(3)
_computing_cell_refinement 'Crysalis, Oxford Diffraction'
_computing_data_collection 'Crysalis, Oxford Diffraction'
_computing_data_reduction 'Crysalis, Oxford Diffraction'
_computing_molecular_graphics PLATON(Spek,2004)
_computing_publication_material 'SHELXL-2016/6, PLATON, WINGX (Ferrugia, 2012)'
_computing_structure_refinement 'SHELXL-2016/6 (Sheldrick, 2016)'
_computing_structure_solution 'SHELXS-97 (Sheldrick, 2008)'
_diffrn_ambient_temperature 150(2)
_diffrn_measured_fraction_theta_full 0.983
_diffrn_measured_fraction_theta_max 0.960
_diffrn_measurement_device_type 'Oxford Diffaction X-Calibor System'
_diffrn_measurement_method '321 frames, counting time 10 s.'
_diffrn_radiation_monochromator graphite
_diffrn_radiation_source 'fine-focus sealed tube'
_diffrn_radiation_type MoK\a
_diffrn_radiation_wavelength 0.71073
_diffrn_reflns_av_R_equivalents 0.0283
_diffrn_reflns_av_unetI/netI 0.0712
_diffrn_reflns_Laue_measured_fraction_full 0.983
_diffrn_reflns_Laue_measured_fraction_max 0.960
_diffrn_reflns_limit_h_max 16
_diffrn_reflns_limit_h_min -17
_diffrn_reflns_limit_k_max 18
_diffrn_reflns_limit_k_min -14
_diffrn_reflns_limit_l_max 19
_diffrn_reflns_limit_l_min -22
_diffrn_reflns_number 16054
_diffrn_reflns_point_group_measured_fraction_full 0.983
_diffrn_reflns_point_group_measured_fraction_max 0.960
_diffrn_reflns_theta_full 25.242
_diffrn_reflns_theta_max 29.997
_diffrn_reflns_theta_min 3.331
_diffrn_standards_decay_% n/a
_diffrn_standards_interval_count n/a
_diffrn_standards_interval_time n/a
_exptl_absorpt_coefficient_mu 1.562
_exptl_absorpt_correction_T_max 1.000
_exptl_absorpt_correction_T_min 0.893
_exptl_absorpt_correction_type empirical
_exptl_absorpt_process_details 'ABSPACK, Oxford Diffraction Ltd'
_exptl_crystal_colour black
_exptl_crystal_density_diffrn 1.569
_exptl_crystal_description block
_exptl_crystal_F_000 1094
_exptl_crystal_size_max 0.25
_exptl_crystal_size_mid 0.25
_exptl_crystal_size_min 0.20
_refine_diff_density_max 0.479
_refine_diff_density_min -0.683
_refine_diff_density_rms 0.089
_refine_ls_extinction_method none
_refine_ls_goodness_of_fit_ref 1.058
_refine_ls_hydrogen_treatment mixed
_refine_ls_matrix_type full
_refine_ls_number_parameters 599
_refine_ls_number_reflns 12604
_refine_ls_number_restraints 9
_refine_ls_restrained_S_all 1.058
_refine_ls_R_factor_all 0.0803
_refine_ls_R_factor_gt 0.0551
_refine_ls_shift/su_max 0.001
_refine_ls_shift/su_mean 0.000
_refine_ls_structure_factor_coef Fsqd
_refine_ls_weighting_details 'w=1/[\s^2^(Fo^2^)+(0.0215P)^2^+1.0676P] where P=(Fo^2^+2Fc^2^)/3'
_refine_ls_weighting_scheme calc
_refine_ls_wR_factor_gt 0.0921
_refine_ls_wR_factor_ref 0.0998
_reflns_Friedel_coverage 0.000
_reflns_number_gt 9609
_reflns_number_total 12604
_reflns_threshold_expression 'I > 2\s(I)'
_cod_data_source_file c7ce01473b2.cif
_cod_data_source_block shelx
_cod_depositor_comments 'Adding full bibliography for 7230174.cif.'
_cod_database_code 7230174
_shelx_shelxl_version_number 2016/6
_shelx_space_group_comment
;
The symmetry employed for this shelxl refinement is uniquely defined
by the following loop, which should always be used as a source of
symmetry information in preference to the above space-group names.
They are only intended as comments.
;

loop_
_space_group_symop_operation_xyz
'x, y, z'
'-x, -y, -z'

loop_
_atom_site_label
_atom_site_type_symbol
_atom_site_fract_x
_atom_site_fract_y
_atom_site_fract_z
_atom_site_U_iso_or_equiv
_atom_site_adp_type
_atom_site_occupancy
_atom_site_site_symmetry_order
_atom_site_calc_flag
_atom_site_refinement_flags_posn
_atom_site_refinement_flags_adp
_atom_site_refinement_flags_occupancy
Cu1 Cu 0.35799(3) 0.48190(3) 0.07334(2) 0.01829(8) Uani 1 1 d . . .
Cu3 Cu 0.10489(4) 0.18205(3) 0.87712(3) 0.03708(11) Uani 1 1 d . . .
Cu2 Cu 0.12630(3) 0.01399(3) 0.39924(2) 0.01919(8) Uani 1 1 d . . .
S1 S 0.23585(8) 0.54137(7) 0.67226(6) 0.0395(2) Uani 1 1 d . . .
S2 S -0.09886(7) 0.18592(7) 0.91523(6) 0.03309(19) Uani 1 1 d . . .
O11 O 0.11594(17) 0.16546(15) 0.31612(12) 0.0213(4) Uani 1 1 d . . .
C12 C 0.0874(2) 0.2050(2) 0.23608(18) 0.0192(6) Uani 1 1 d . . .
C13 C 0.0727(2) 0.3218(2) 0.19330(19) 0.0220(6) Uani 1 1 d . . .
C14 C 0.0399(3) 0.3673(3) 0.1102(2) 0.0277(7) Uani 1 1 d . . .
H14 H 0.029323 0.443616 0.083566 0.033 Uiso 1 1 calc R U .
C15 C 0.0225(3) 0.2992(3) 0.0660(2) 0.0304(7) Uani 1 1 d . . .
H15 H 0.001105 0.330338 0.009689 0.036 Uiso 1 1 calc R U .
C16 C 0.0368(3) 0.1875(3) 0.1051(2) 0.0298(7) Uani 1 1 d . . .
H16 H 0.024929 0.142682 0.075307 0.036 Uiso 1 1 calc R U .
C17 C 0.0696(2) 0.1392(2) 0.19018(19) 0.0215(6) Uani 1 1 d . . .
C18 C 0.0845(2) 0.0215(2) 0.2265(2) 0.0248(6) Uani 1 1 d . . .
H18 H 0.073946 -0.014580 0.189309 0.030 Uiso 1 1 calc R U .
N19 N 0.1107(2) -0.04211(19) 0.30440(16) 0.0241(5) Uani 1 1 d . . .
C20 C 0.1221(3) -0.1599(2) 0.3139(2) 0.0355(8) Uani 1 1 d . . .
H20A H 0.175647 -0.162889 0.255698 0.043 Uiso 1 1 calc R U .
H20B H 0.049700 -0.187304 0.319183 0.043 Uiso 1 1 calc R U .
C21 C 0.1609(3) -0.2360(3) 0.3990(2) 0.0344(7) Uani 1 1 d . . .
H21A H 0.238294 -0.216367 0.388899 0.041 Uiso 1 1 calc R U .
H21B H 0.159641 -0.312010 0.403417 0.041 Uiso 1 1 calc R U .
C22 C 0.0882(3) -0.2300(2) 0.4930(2) 0.0316(7) Uani 1 1 d . . .
H22A H 0.009453 -0.224276 0.493854 0.038 Uiso 1 1 calc R U .
H22B H 0.096268 -0.297364 0.546244 0.038 Uiso 1 1 calc R U .
N23 N 0.1227(2) -0.13282(19) 0.50375(16) 0.0248(5) Uani 1 1 d . . .
C24 C 0.1480(2) -0.1518(2) 0.5817(2) 0.0259(6) Uani 1 1 d . . .
H24 H 0.146391 -0.226096 0.623045 0.031 Uiso 1 1 calc R U .
C25 C 0.1782(2) -0.0723(2) 0.61239(19) 0.0235(6) Uani 1 1 d . . .
C26 C 0.1996(3) -0.1112(3) 0.7024(2) 0.0317(7) Uani 1 1 d . . .
H26 H 0.199846 -0.187489 0.737473 0.038 Uiso 1 1 calc R U .
C27 C 0.2198(3) -0.0392(3) 0.7389(2) 0.0336(8) Uani 1 1 d . . .
H27 H 0.235521 -0.066095 0.797819 0.040 Uiso 1 1 calc R U .
C28 C 0.2169(3) 0.0755(3) 0.68744(19) 0.0301(7) Uani 1 1 d . . .
H28 H 0.228940 0.124916 0.712969 0.036 Uiso 1 1 calc R U .
C29 C 0.1963(3) 0.1158(2) 0.59918(19) 0.0251(6) Uani 1 1 d . . .
C30 C 0.1786(2) 0.0425(2) 0.55822(18) 0.0218(6) Uani 1 1 d . . .
O31 O 0.16060(18) 0.08494(15) 0.47362(13) 0.0263(5) Uani 1 1 d . . .
O41 O 0.37249(16) 0.32495(15) 0.13740(12) 0.0204(4) Uani 1 1 d . . .
C42 C 0.3628(2) 0.2432(2) 0.11272(18) 0.0187(5) Uani 1 1 d . . .
C43 C 0.3841(2) 0.1325(2) 0.17188(19) 0.0216(6) Uani 1 1 d . . .
C44 C 0.3752(3) 0.0439(2) 0.1486(2) 0.0287(7) Uani 1 1 d . . .
H44 H 0.390144 -0.027415 0.187725 0.034 Uiso 1 1 calc R U .
C45 C 0.3437(3) 0.0597(3) 0.0660(2) 0.0307(7) Uani 1 1 d . . .
H45 H 0.337159 -0.000772 0.050808 0.037 Uiso 1 1 calc R U .
C46 C 0.3229(3) 0.1642(3) 0.0088(2) 0.0269(6) Uani 1 1 d . . .
H46 H 0.301723 0.174670 -0.045665 0.032 Uiso 1 1 calc R U .
C47 C 0.3326(2) 0.2570(2) 0.03008(19) 0.0213(6) Uani 1 1 d . . .
C48 C 0.3115(2) 0.3643(2) -0.03433(19) 0.0242(6) Uani 1 1 d . . .
H48 H 0.291665 0.365861 -0.087025 0.029 Uiso 1 1 calc R U .
N49 N 0.3164(2) 0.4599(2) -0.02900(16) 0.0256(5) Uani 1 1 d . . .
C50 C 0.2847(3) 0.5549(3) -0.1062(2) 0.0397(9) Uani 1 1 d . . .
H50A H 0.208433 0.576466 -0.081137 0.048 Uiso 1 1 calc R U .
H50B H 0.285653 0.532377 -0.157918 0.048 Uiso 1 1 calc R U .
C51 C 0.3639(3) 0.6534(3) -0.1453(2) 0.0307(7) Uani 1 1 d . . .
H51A H 0.441167 0.628125 -0.155545 0.037 Uiso 1 1 calc R U .
H51B H 0.355415 0.704419 -0.207033 0.037 Uiso 1 1 calc R U .
C52 C 0.3415(3) 0.7130(2) -0.0788(2) 0.0316(7) Uani 1 1 d . . .
H52A H 0.387775 0.780638 -0.110512 0.038 Uiso 1 1 calc R U .
H52B H 0.263027 0.734632 -0.066409 0.038 Uiso 1 1 calc R U .
N53 N 0.3645(2) 0.64716(19) 0.01467(15) 0.0227(5) Uani 1 1 d . . .
C54 C 0.3878(2) 0.7080(2) 0.05418(19) 0.0242(6) Uani 1 1 d . . .
H54 H 0.390058 0.784368 0.018819 0.029 Uiso 1 1 calc R U .
C55 C 0.4110(2) 0.6750(2) 0.14507(19) 0.0215(6) Uani 1 1 d . . .
C56 C 0.4402(3) 0.7592(2) 0.1690(2) 0.0311(7) Uani 1 1 d . . .
H56 H 0.442371 0.833112 0.126822 0.037 Uiso 1 1 calc R U .
C57 C 0.4651(3) 0.7342(2) 0.2527(2) 0.0358(8) Uani 1 1 d . . .
H57 H 0.484215 0.790628 0.267663 0.043 Uiso 1 1 calc R U .
C58 C 0.4621(3) 0.6232(2) 0.3162(2) 0.0309(7) Uani 1 1 d . . .
H58 H 0.478282 0.606209 0.373991 0.037 Uiso 1 1 calc R U .
C59 C 0.4354(2) 0.5391(2) 0.29445(19) 0.0219(6) Uani 1 1 d . . .
C60 C 0.4076(2) 0.5628(2) 0.20735(19) 0.0194(6) Uani 1 1 d . . .
O61 O 0.37959(17) 0.48151(14) 0.18924(12) 0.0212(4) Uani 1 1 d . . .
O131 O 0.09344(17) 0.38101(15) 0.24161(13) 0.0254(4) Uani 1 1 d . . .
C132 C 0.0770(3) 0.4984(2) 0.2051(2) 0.0260(6) Uani 1 1 d . . .
H13A H 0.002074 0.514262 0.196662 0.031 Uiso 1 1 calc R U .
H13B H 0.132271 0.534202 0.143264 0.031 Uiso 1 1 calc R U .
C133 C 0.0905(3) 0.5409(2) 0.2767(2) 0.0317(7) Uani 1 1 d . . .
H13C H 0.035193 0.505149 0.337409 0.048 Uiso 1 1 calc R U .
H13D H 0.080046 0.619889 0.254068 0.048 Uiso 1 1 calc R U .
H13E H 0.164870 0.524759 0.284376 0.048 Uiso 1 1 calc R U .
O291 O 0.18981(19) 0.22620(16) 0.54413(13) 0.0275(5) Uani 1 1 d . . .
C292 C 0.1811(3) 0.3051(2) 0.5880(2) 0.0294(7) Uani 1 1 d . . .
H29A H 0.251747 0.310355 0.600456 0.035 Uiso 1 1 calc R U .
H29B H 0.121637 0.282196 0.648520 0.035 Uiso 1 1 calc R U .
C293 C 0.1547(3) 0.4152(3) 0.5195(2) 0.0368(8) Uani 1 1 d . . .
H29C H 0.212871 0.435819 0.459142 0.055 Uiso 1 1 calc R U .
H29D H 0.151039 0.470656 0.545784 0.055 Uiso 1 1 calc R U .
H29E H 0.083367 0.409745 0.509569 0.055 Uiso 1 1 calc R U .
O431 O 0.41217(18) 0.12529(15) 0.25174(13) 0.0256(5) Uani 1 1 d . . .
C432 C 0.4458(3) 0.0198(2) 0.3090(2) 0.0299(7) Uani 1 1 d . . .
H43A H 0.511337 -0.005186 0.270609 0.036 Uiso 1 1 calc R U .
H43B H 0.385050 -0.034835 0.334093 0.036 Uiso 1 1 calc R U .
C433 C 0.4739(3) 0.0330(3) 0.3903(2) 0.0342(8) Uani 1 1 d . . .
H43C H 0.532299 0.089018 0.364567 0.051 Uiso 1 1 calc R U .
H43D H 0.499518 -0.036464 0.428936 0.051 Uiso 1 1 calc R U .
H43E H 0.407682 0.054994 0.429149 0.051 Uiso 1 1 calc R U .
O591 O 0.43222(18) 0.42836(15) 0.35168(13) 0.0261(5) Uani 1 1 d . . .
C592 C 0.4684(3) 0.4000(2) 0.4363(2) 0.0283(7) Uani 1 1 d . . .
H59A H 0.411517 0.420450 0.484214 0.034 Uiso 1 1 calc R U .
H59B H 0.538365 0.439432 0.420397 0.034 Uiso 1 1 calc R U .
C593 C 0.4855(3) 0.2766(3) 0.4747(2) 0.0374(8) Uani 1 1 d . . .
H59C H 0.415792 0.238444 0.490184 0.056 Uiso 1 1 calc R U .
H59D H 0.509572 0.255032 0.531561 0.056 Uiso 1 1 calc R U .
H59E H 0.542205 0.257370 0.426887 0.056 Uiso 1 1 calc R U .
N1 N 0.1717(2) 0.3224(2) 0.79642(18) 0.0324(6) Uani 1 1 d . . .
C1 C 0.1993(3) 0.4135(3) 0.7447(2) 0.0286(7) Uani 1 1 d . . .
C2 C -0.1219(3) 0.0580(3) 0.9975(2) 0.0283(7) Uani 1 1 d . . .
N2 N 0.1356(2) 0.0324(2) 0.94585(19) 0.0326(6) Uani 1 1 d . . .
O1W O 0.2775(2) 0.28283(19) 0.33350(16) 0.0352(5) Uani 1 1 d D . .
H11W H 0.325(6) 0.237(7) 0.312(7) 0.042 Uiso 0.3333 1 d D U P
H12W H 0.221(6) 0.281(8) 0.311(8) 0.042 Uiso 0.3333 1 d D U P
H21W H 0.277(10) 0.278(8) 0.391(3) 0.042 Uiso 0.3333 1 d D U P
H22W H 0.305(9) 0.351(4) 0.296(5) 0.042 Uiso 0.3333 1 d D U P
H31W H 0.244(7) 0.249(9) 0.395(2) 0.042 Uiso 0.3333 1 d D U P
H32W H 0.222(6) 0.311(9) 0.308(7) 0.042 Uiso 0.3333 1 d D U P

loop_
_atom_site_aniso_label
_atom_site_aniso_U_11
_atom_site_aniso_U_22
_atom_site_aniso_U_33
_atom_site_aniso_U_23
_atom_site_aniso_U_13
_atom_site_aniso_U_12
Cu1 0.02060(18) 0.01665(16) 0.01650(15) -0.00462(12) -0.00669(14) 0.00198(13)
Cu3 0.0570(3) 0.0292(2) 0.02664(19) -0.01103(16) -0.0125(2) -0.00342(19)
Cu2 0.02337(19) 0.01487(16) 0.01818(15) -0.00548(12) -0.00531(14) -0.00048(13)
S1 0.0410(5) 0.0351(5) 0.0382(4) -0.0066(4) -0.0130(4) -0.0072(4)
S2 0.0415(5) 0.0276(4) 0.0347(4) -0.0125(3) -0.0192(4) 0.0090(4)
O11 0.0308(11) 0.0173(9) 0.0194(9) -0.0074(7) -0.0113(9) -0.0002(8)
C12 0.0161(13) 0.0238(14) 0.0179(12) -0.0078(10) -0.0055(11) 0.0004(11)
C13 0.0212(15) 0.0244(14) 0.0209(13) -0.0091(11) -0.0069(12) 0.0020(11)
C14 0.0301(17) 0.0249(15) 0.0276(14) -0.0077(12) -0.0127(13) 0.0056(13)
C15 0.0305(17) 0.0397(18) 0.0229(14) -0.0113(13) -0.0131(13) 0.0062(14)
C16 0.0326(18) 0.0395(18) 0.0251(14) -0.0174(13) -0.0126(14) 0.0020(14)
C17 0.0201(14) 0.0261(15) 0.0200(12) -0.0109(11) -0.0050(11) -0.0001(11)
C18 0.0240(15) 0.0279(15) 0.0272(14) -0.0168(12) -0.0043(12) -0.0037(12)
N19 0.0274(14) 0.0197(12) 0.0250(12) -0.0098(10) -0.0052(11) -0.0013(10)
C20 0.050(2) 0.0234(16) 0.0350(17) -0.0144(13) -0.0082(16) -0.0051(15)
C21 0.0390(19) 0.0214(15) 0.0442(18) -0.0157(14) -0.0109(16) 0.0034(13)
C22 0.0400(19) 0.0180(14) 0.0324(16) -0.0040(12) -0.0096(15) -0.0068(13)
N23 0.0259(13) 0.0183(12) 0.0257(12) -0.0052(9) -0.0051(11) -0.0017(10)
C24 0.0248(16) 0.0170(14) 0.0242(14) 0.0003(11) -0.0024(12) 0.0014(11)
C25 0.0194(14) 0.0257(15) 0.0190(12) -0.0036(11) -0.0039(11) 0.0021(12)
C26 0.0314(18) 0.0300(17) 0.0228(14) 0.0008(12) -0.0089(13) 0.0054(13)
C27 0.0305(18) 0.045(2) 0.0208(14) -0.0046(13) -0.0124(14) 0.0016(15)
C28 0.0295(17) 0.0420(19) 0.0188(13) -0.0119(13) -0.0063(13) -0.0011(14)
C29 0.0258(16) 0.0286(15) 0.0180(13) -0.0079(11) -0.0035(12) 0.0009(12)
C30 0.0199(14) 0.0247(14) 0.0158(12) -0.0050(10) -0.0027(11) 0.0025(11)
O31 0.0452(13) 0.0176(10) 0.0165(9) -0.0034(7) -0.0136(9) 0.0000(9)
O41 0.0288(11) 0.0175(9) 0.0181(9) -0.0086(7) -0.0094(8) 0.0023(8)
C42 0.0173(14) 0.0227(14) 0.0187(12) -0.0128(10) -0.0027(11) 0.0012(11)
C43 0.0241(15) 0.0218(14) 0.0223(13) -0.0111(11) -0.0086(12) 0.0035(11)
C44 0.0346(18) 0.0204(14) 0.0368(16) -0.0139(12) -0.0154(15) 0.0044(13)
C45 0.0364(18) 0.0313(17) 0.0376(17) -0.0240(14) -0.0158(15) 0.0052(14)
C46 0.0277(16) 0.0362(17) 0.0268(14) -0.0199(13) -0.0120(13) 0.0030(13)
C47 0.0183(14) 0.0286(15) 0.0214(13) -0.0136(11) -0.0063(11) 0.0006(11)
C48 0.0253(16) 0.0316(16) 0.0183(13) -0.0095(11) -0.0098(12) -0.0002(12)
N49 0.0307(14) 0.0234(13) 0.0233(12) -0.0055(10) -0.0139(11) 0.0031(10)
C50 0.054(2) 0.0311(18) 0.0407(18) -0.0058(14) -0.0345(18) 0.0055(16)
C51 0.0344(18) 0.0331(17) 0.0205(13) -0.0034(12) -0.0142(13) 0.0082(14)
C52 0.0405(19) 0.0243(16) 0.0256(14) -0.0017(12) -0.0155(14) 0.0058(14)
N53 0.0267(13) 0.0211(12) 0.0158(10) -0.0037(9) -0.0059(10) 0.0038(10)
C54 0.0274(16) 0.0148(13) 0.0228(13) -0.0033(10) -0.0030(12) 0.0039(11)
C55 0.0225(15) 0.0174(13) 0.0216(13) -0.0076(10) -0.0027(12) 0.0037(11)
C56 0.045(2) 0.0164(14) 0.0310(15) -0.0108(12) -0.0084(15) 0.0027(13)
C57 0.056(2) 0.0200(15) 0.0383(17) -0.0171(13) -0.0148(17) -0.0010(15)
C58 0.045(2) 0.0238(15) 0.0301(15) -0.0137(12) -0.0159(15) 0.0015(14)
C59 0.0271(15) 0.0143(13) 0.0242(13) -0.0071(10) -0.0078(12) 0.0005(11)
C60 0.0193(14) 0.0149(13) 0.0222(13) -0.0077(10) -0.0026(11) 0.0005(10)
O61 0.0327(12) 0.0130(9) 0.0199(9) -0.0060(7) -0.0100(9) -0.0012(8)
O131 0.0358(12) 0.0184(10) 0.0267(10) -0.0084(8) -0.0174(10) 0.0055(9)
C132 0.0269(16) 0.0200(14) 0.0253(14) -0.0051(11) -0.0056(13) 0.0048(12)
C133 0.0401(19) 0.0209(15) 0.0348(16) -0.0119(13) -0.0116(15) 0.0057(13)
O291 0.0450(13) 0.0217(10) 0.0190(9) -0.0092(8) -0.0114(9) -0.0002(9)
C292 0.0367(18) 0.0339(17) 0.0236(14) -0.0177(13) -0.0070(13) -0.0018(14)
C293 0.047(2) 0.0354(18) 0.0370(17) -0.0220(15) -0.0144(16) 0.0053(16)
O431 0.0406(13) 0.0178(10) 0.0243(10) -0.0096(8) -0.0174(10) 0.0065(9)
C432 0.0425(19) 0.0164(14) 0.0327(15) -0.0070(12) -0.0188(15) 0.0072(13)
C433 0.048(2) 0.0260(16) 0.0324(16) -0.0100(13) -0.0222(16) 0.0109(15)
O591 0.0408(13) 0.0163(10) 0.0248(10) -0.0052(8) -0.0176(10) -0.0010(9)
C592 0.0384(18) 0.0279(16) 0.0255(14) -0.0104(12) -0.0175(14) -0.0030(13)
C593 0.051(2) 0.0296(17) 0.0360(17) -0.0070(14) -0.0268(17) 0.0021(15)
N1 0.0351(16) 0.0363(15) 0.0284(13) -0.0130(12) -0.0121(12) 0.0008(12)
C1 0.0275(17) 0.0368(18) 0.0264(15) -0.0153(13) -0.0105(13) 0.0016(14)
C2 0.0266(17) 0.0360(18) 0.0341(16) -0.0229(14) -0.0147(14) 0.0089(13)
N2 0.0303(15) 0.0346(15) 0.0369(14) -0.0159(12) -0.0128(13) 0.0024(12)
O1W 0.0474(15) 0.0307(13) 0.0272(11) -0.0090(9) -0.0126(12) -0.0014(11)

loop_
_atom_type_symbol
_atom_type_description
_atom_type_scat_dispersion_real
_atom_type_scat_dispersion_imag
_atom_type_scat_source
C C 0.0033 0.0016 'International Tables Vol C Tables 4.2.6.8 and 6.1.1.4'
H H 0.0000 0.0000 'International Tables Vol C Tables 4.2.6.8 and 6.1.1.4'
N N 0.0061 0.0033 'International Tables Vol C Tables 4.2.6.8 and 6.1.1.4'
O O 0.0106 0.0060 'International Tables Vol C Tables 4.2.6.8 and 6.1.1.4'
Cu Cu 0.3201 1.2651 'International Tables Vol C Tables 4.2.6.8 and 6.1.1.4'
S S 0.1246 0.1234 'International Tables Vol C Tables 4.2.6.8 and 6.1.1.4'
Ni Ni 0.3393 1.1124 'International Tables Vol C Tables 4.2.6.8 and 6.1.1.4'

loop_
_geom_angle_atom_site_label_1
_geom_angle_atom_site_label_2
_geom_angle_atom_site_label_3
_geom_angle
_geom_angle_site_symmetry_1
O41 Cu1 O61 81.43(7) .
O41 Cu1 N49 91.30(9) .
O61 Cu1 N49 169.60(9) .
O41 Cu1 N53 170.30(9) .
O61 Cu1 N53 91.36(8) .
N49 Cu1 N53 96.65(10) .
N1 Cu3 N2 143.78(12) .
N1 Cu3 S2 112.07(9) .
N2 Cu3 S2 104.12(8) .
O11 Cu2 O31 81.58(8) .
O11 Cu2 N23 169.61(9) .
O31 Cu2 N23 90.54(9) .
O11 Cu2 N19 92.24(9) .
O31 Cu2 N19 170.38(9) .
N23 Cu2 N19 96.41(10) .
C2 S2 Cu3 96.12(11) .
C12 O11 Cu2 129.27(18) .
O11 C12 C17 123.9(2) .
O11 C12 C13 118.4(2) .
C17 C12 C13 117.8(2) .
O131 C13 C14 124.9(3) .
O131 C13 C12 114.4(2) .
C14 C13 C12 120.7(3) .
C13 C14 C15 120.2(3) .
C13 C14 H14 119.9 .
C15 C14 H14 119.9 .
C16 C15 C14 120.3(3) .
C16 C15 H15 119.9 .
C14 C15 H15 119.9 .
C15 C16 C17 120.5(3) .
C15 C16 H16 119.8 .
C17 C16 H16 119.8 .
C12 C17 C16 120.6(3) .
C12 C17 C18 121.9(2) .
C16 C17 C18 117.5(3) .
N19 C18 C17 129.0(3) .
N19 C18 H18 115.5 .
C17 C18 H18 115.5 .
C18 N19 C20 111.9(2) .
C18 N19 Cu2 122.7(2) .
C20 N19 Cu2 125.34(19) .
N19 C20 C21 114.2(3) .
N19 C20 H20A 108.7 .
C21 C20 H20A 108.7 .
N19 C20 H20B 108.7 .
C21 C20 H20B 108.7 .
H20A C20 H20B 107.6 .
C20 C21 C22 112.9(3) .
C20 C21 H21A 109.0 .
C22 C21 H21A 109.0 .
C20 C21 H21B 109.0 .
C22 C21 H21B 109.0 .
H21A C21 H21B 107.8 .
N23 C22 C21 109.8(2) .
N23 C22 H22A 109.7 .
C21 C22 H22A 109.7 .
N23 C22 H22B 109.7 .
C21 C22 H22B 109.7 .
H22A C22 H22B 108.2 .
C24 N23 C22 116.3(2) .
C24 N23 Cu2 125.8(2) .
C22 N23 Cu2 117.94(19) .
N23 C24 C25 127.7(3) .
N23 C24 H24 116.1 .
C25 C24 H24 116.1 .
C30 C25 C26 120.1(3) .
C30 C25 C24 121.4(3) .
C26 C25 C24 118.3(3) .
C27 C26 C25 121.1(3) .
C27 C26 H26 119.5 .
C25 C26 H26 119.5 .
C26 C27 C28 119.6(3) .
C26 C27 H27 120.2 .
C28 C27 H27 120.2 .
C29 C28 C27 120.4(3) .
C29 C28 H28 119.8 .
C27 C28 H28 119.8 .
O291 C29 C28 124.8(3) .
O291 C29 C30 114.2(2) .
C28 C29 C30 121.0(3) .
O31 C30 C25 123.6(3) .
O31 C30 C29 118.7(2) .
C25 C30 C29 117.7(2) .
C30 O31 Cu2 130.66(18) .
C42 O41 Cu1 130.39(17) .
O41 C42 C47 123.7(2) .
O41 C42 C43 119.0(2) .
C47 C42 C43 117.2(2) .
C44 C43 O431 125.0(2) .
C44 C43 C42 121.1(3) .
O431 C43 C42 114.0(2) .
C43 C44 C45 120.7(3) .
C43 C44 H44 119.7 .
C45 C44 H44 119.7 .
C46 C45 C44 119.3(3) .
C46 C45 H45 120.4 .
C44 C45 H45 120.4 .
C45 C46 C47 121.4(3) .
C45 C46 H46 119.3 .
C47 C46 H46 119.3 .
C42 C47 C46 120.3(3) .
C42 C47 C48 121.5(3) .
C46 C47 C48 118.2(3) .
N49 C48 C47 128.4(3) .
N49 C48 H48 115.8 .
C47 C48 H48 115.8 .
C48 N49 C50 114.5(2) .
C48 N49 Cu1 124.64(19) .
C50 N49 Cu1 120.9(2) .
N49 C50 C51 111.8(3) .
N49 C50 H50A 109.3 .
C51 C50 H50A 109.3 .
N49 C50 H50B 109.3 .
C51 C50 H50B 109.3 .
H50A C50 H50B 107.9 .
C52 C51 C50 111.8(3) .
C52 C51 H51A 109.3 .
C50 C51 H51A 109.3 .
C52 C51 H51B 109.3 .
C50 C51 H51B 109.3 .
H51A C51 H51B 107.9 .
N53 C52 C51 114.3(2) .
N53 C52 H52A 108.7 .
C51 C52 H52A 108.7 .
N53 C52 H52B 108.7 .
C51 C52 H52B 108.7 .
H52A C52 H52B 107.6 .
C54 N53 C52 113.2(2) .
C54 N53 Cu1 123.50(18) .
C52 N53 Cu1 123.3(2) .
N53 C54 C55 129.3(3) .
N53 C54 H54 115.3 .
C55 C54 H54 115.3 .
C60 C55 C56 120.6(3) .
C60 C55 C54 121.7(3) .
C56 C55 C54 117.7(3) .
C57 C56 C55 121.0(3) .
C57 C56 H56 119.5 .
C55 C56 H56 119.5 .
C56 C57 C58 119.6(3) .
C56 C57 H57 120.2 .
C58 C57 H57 120.2 .
C59 C58 C57 120.8(3) .
C59 C58 H58 119.6 .
C57 C58 H58 119.6 .
O591 C59 C58 124.6(3) .
O591 C59 C60 114.5(2) .
C58 C59 C60 120.9(3) .
O61 C60 C55 123.1(2) .
O61 C60 C59 119.9(2) .
C55 C60 C59 117.0(2) .
C60 O61 Cu1 130.20(16) .
C13 O131 C132 117.9(2) .
O131 C132 C133 107.4(2) .
O131 C132 H13A 110.2 .
C133 C132 H13A 110.2 .
O131 C132 H13B 110.2 .
C133 C132 H13B 110.2 .
H13A C132 H13B 108.5 .
C132 C133 H13C 109.5 .
C132 C133 H13D 109.5 .
H13C C133 H13D 109.5 .
C132 C133 H13E 109.5 .
H13C C133 H13E 109.5 .
H13D C133 H13E 109.5 .
C29 O291 C292 118.1(2) .
O291 C292 C293 107.4(2) .
O291 C292 H29A 110.2 .
C293 C292 H29A 110.2 .
O291 C292 H29B 110.2 .
C293 C292 H29B 110.2 .
H29A C292 H29B 108.5 .
C292 C293 H29C 109.5 .
C292 C293 H29D 109.5 .
H29C C293 H29D 109.5 .
C292 C293 H29E 109.5 .
H29C C293 H29E 109.5 .
H29D C293 H29E 109.5 .
C43 O431 C432 117.4(2) .
O431 C432 C433 107.6(2) .
O431 C432 H43A 110.2 .
C433 C432 H43A 110.2 .
O431 C432 H43B 110.2 .
C433 C432 H43B 110.2 .
H43A C432 H43B 108.5 .
C432 C433 H43C 109.5 .
C432 C433 H43D 109.5 .
H43C C433 H43D 109.5 .
C432 C433 H43E 109.5 .
H43C C433 H43E 109.5 .
H43D C433 H43E 109.5 .
C59 O591 C592 116.3(2) .
O591 C592 C593 107.5(2) .
O591 C592 H59A 110.2 .
C593 C592 H59A 110.2 .
O591 C592 H59B 110.2 .
C593 C592 H59B 110.2 .
H59A C592 H59B 108.5 .
C592 C593 H59C 109.5 .
C592 C593 H59D 109.5 .
H59C C593 H59D 109.5 .
C592 C593 H59E 109.5 .
H59C C593 H59E 109.5 .
H59D C593 H59E 109.5 .
C1 N1 Cu3 171.0(3) .
N1 C1 S1 179.1(3) .
N2 C2 S2 178.4(3) 2_557
C2 N2 Cu3 160.0(3) 2_557
H11W O1W H12W 101(3) .
H21W O1W H22W 102(3) .
H31W O1W H32W 104(3) .

loop_
_geom_bond_atom_site_label_1
_geom_bond_atom_site_label_2
_geom_bond_distance
_geom_bond_site_symmetry_2
Cu1 O41 1.9140(18) .
Cu1 O61 1.9283(18) .
Cu1 N49 1.968(2) .
Cu1 N53 1.986(2) .
Cu3 N1 1.871(3) .
Cu3 N2 1.891(3) .
Cu3 S2 2.4176(10) .
Cu2 O11 1.9130(18) .
Cu2 O31 1.916(2) .
Cu2 N23 1.970(2) .
Cu2 N19 1.975(2) .
S1 C1 1.624(3) .
S2 C2 1.650(3) .
O11 C12 1.308(3) .
C12 C17 1.395(4) .
C12 C13 1.424(4) .
C13 O131 1.370(3) .
C13 C14 1.379(4) .
C14 C15 1.398(4) .
C14 H14 0.9300 .
C15 C16 1.359(4) .
C15 H15 0.9300 .
C16 C17 1.408(4) .
C16 H16 0.9300 .
C17 C18 1.428(4) .
C18 N19 1.301(4) .
C18 H18 0.9300 .
N19 C20 1.484(4) .
C20 C21 1.507(4) .
C20 H20A 0.9700 .
C20 H20B 0.9700 .
C21 C22 1.513(4) .
C21 H21A 0.9700 .
C21 H21B 0.9700 .
C22 N23 1.468(4) .
C22 H22A 0.9700 .
C22 H22B 0.9700 .
N23 C24 1.286(4) .
C24 C25 1.431(4) .
C24 H24 0.9300 .
C25 C30 1.403(4) .
C25 C26 1.408(4) .
C26 C27 1.361(5) .
C26 H26 0.9300 .
C27 C28 1.399(4) .
C27 H27 0.9300 .
C28 C29 1.377(4) .
C28 H28 0.9300 .
C29 O291 1.369(3) .
C29 C30 1.417(4) .
C30 O31 1.310(3) .
O41 C42 1.302(3) .
C42 C47 1.406(4) .
C42 C43 1.429(4) .
C43 C44 1.372(4) .
C43 O431 1.375(3) .
C44 C45 1.406(4) .
C44 H44 0.9300 .
C45 C46 1.360(4) .
C45 H45 0.9300 .
C46 C47 1.407(4) .
C46 H46 0.9300 .
C47 C48 1.425(4) .
C48 N49 1.294(4) .
C48 H48 0.9300 .
N49 C50 1.477(3) .
C50 C51 1.504(4) .
C50 H50A 0.9700 .
C50 H50B 0.9700 .
C51 C52 1.490(4) .
C51 H51A 0.9700 .
C51 H51B 0.9700 .
C52 N53 1.485(3) .
C52 H52A 0.9700 .
C52 H52B 0.9700 .
N53 C54 1.288(4) .
C54 C55 1.438(4) .
C54 H54 0.9300 .
C55 C60 1.403(3) .
C55 C56 1.408(4) .
C56 C57 1.355(4) .
C56 H56 0.9300 .
C57 C58 1.397(4) .
C57 H57 0.9300 .
C58 C59 1.372(4) .
C58 H58 0.9300 .
C59 O591 1.368(3) .
C59 C60 1.428(4) .
C60 O61 1.308(3) .
O131 C132 1.429(3) .
C132 C133 1.499(4) .
C132 H13A 0.9700 .
C132 H13B 0.9700 .
C133 H13C 0.9600 .
C133 H13D 0.9600 .
C133 H13E 0.9600 .
O291 C292 1.434(3) .
C292 C293 1.496(4) .
C292 H29A 0.9700 .
C292 H29B 0.9700 .
C293 H29C 0.9600 .
C293 H29D 0.9600 .
C293 H29E 0.9600 .
O431 C432 1.422(3) .
C432 C433 1.504(4) .
C432 H43A 0.9700 .
C432 H43B 0.9700 .
C433 H43C 0.9600 .
C433 H43D 0.9600 .
C433 H43E 0.9600 .
O591 C592 1.438(3) .
C592 C593 1.501(4) .
C592 H59A 0.9700 .
C592 H59B 0.9700 .
C593 H59C 0.9600 .
C593 H59D 0.9600 .
C593 H59E 0.9600 .
N1 C1 1.160(4) .
C2 N2 1.158(4) 2_557
O1W H11W 0.89(2) .
O1W H12W 0.88(2) .
O1W H21W 0.88(2) .
O1W H22W 0.88(2) .
O1W H31W 0.87(2) .
O1W H32W 0.88(2) .

loop_
_geom_hbond_atom_site_label_D
_geom_hbond_atom_site_label_H
_geom_hbond_atom_site_label_A
_geom_hbond_distance_DH
_geom_hbond_distance_HA
_geom_hbond_distance_DA
_geom_hbond_angle_DHA
O1W H11W O41 0.89(2) 2.44(9) 2.804(3) 105(7)
O1W H11W O431 0.89(2) 2.09(3) 2.969(3) 169(8)
O1W H12W O11 0.88(2) 2.06(7) 2.784(3) 139(9)
O1W H32W O131 0.88(2) 2.11(2) 2.988(3) 178(9)
O1W H31W O31 0.87(2) 2.19(9) 2.826(3) 130(9)
O1W H31W O291 0.87(2) 2.16(5) 2.971(3) 156(10)
O1W H22W O61 0.88(2) 1.93(3) 2.790(3) 164(8)
O1W H22W O591 0.88(2) 2.48(8) 2.985(3) 117(7)
O1W H31W O291 0.87(2) 2.16(5) 2.971(3) 156(10)
O1W H12W O11 0.88(2) 2.06(7) 2.784(3) 139(9)
O1W H32W O131 0.88(2) 2.11(2) 2.988(3) 178(9)
